data_4308600
loop_
_publ_author_name
'Malcolm H. Chisholm'
'Jason S. D'Acchioli'
'Brian D. Pate'
'Nathan J. Patmore'
'Naresh S. Dalal'
'David J. Zipse'

_publ_section_title
;
Cations M2(O2CtBu)4+, Where M = Mo and W, and MoW(O2CtBu)4+. Theoretical,
Spectroscopic, and Structural Investigations
;
_journal_name_full 'Inorganic Chemistry'
_journal_page_first 1061
_journal_page_last 1067
_journal_paper_doi 10.1021/ic049081g
_journal_volume 44
_journal_year 2005
_chemical_formula_sum 'C20 H36 F6 O8 P W2'
_chemical_formula_weight 917.16
_chemical_name_systematic
;
 ?
;
_space_group_IT_number 15
_symmetry_cell_setting monoclinic
_symmetry_space_group_name_Hall '-C 2yc'
_symmetry_space_group_name_H-M 'C 1 2/c 1'
_atom_sites_solution_hydrogens geom
_atom_sites_solution_primary direct
_atom_sites_solution_secondary difmap
_audit_creation_method SHELXL-97
_cell_angle_alpha 90.00
_cell_angle_beta 115.61(1)
_cell_angle_gamma 90.00
_cell_formula_units_Z 4
_cell_length_a 16.767(2)
_cell_length_b 10.379(2)
_cell_length_c 19.117(3)
_cell_measurement_temperature 200(2)
_cell_volume 3000.0(9)
_computing_structure_refinement 'SHELXL-97 (Sheldrick, 1997)'
_diffrn_ambient_temperature 200(2)
_diffrn_measured_fraction_theta_full 0.999
_diffrn_measured_fraction_theta_max 0.999
_diffrn_measurement_device_type 'Nonius Kappa CCD'
_diffrn_measurement_method 'phi and omega scans'
_diffrn_radiation_monochromator graphite
_diffrn_radiation_source 'fine-focus sealed tube'
_diffrn_radiation_type MoK\a
_diffrn_radiation_wavelength 0.71073
_diffrn_reflns_av_R_equivalents 0.040
_diffrn_reflns_limit_h_max 21
_diffrn_reflns_limit_h_min -21
_diffrn_reflns_limit_k_max 13
_diffrn_reflns_limit_k_min -13
_diffrn_reflns_limit_l_max 24
_diffrn_reflns_limit_l_min -24
_diffrn_reflns_number 32804
_diffrn_reflns_theta_full 27.48
_diffrn_reflns_theta_max 27.48
_diffrn_reflns_theta_min 2.36
_exptl_absorpt_coefficient_mu 7.791
_exptl_absorpt_correction_type none
_exptl_crystal_colour green
_exptl_crystal_density_diffrn 2.031
_exptl_crystal_density_method 'not measured'
_exptl_crystal_description block
_exptl_crystal_F_000 1748
_exptl_crystal_size_max 0.19
_exptl_crystal_size_mid 0.12
_exptl_crystal_size_min 0.08
_refine_diff_density_max 1.634
_refine_diff_density_min -0.728
_refine_diff_density_rms 0.117
_refine_ls_extinction_method none
_refine_ls_goodness_of_fit_ref 1.066
_refine_ls_hydrogen_treatment constr
_refine_ls_matrix_type full
_refine_ls_number_parameters 169
_refine_ls_number_reflns 3444
_refine_ls_number_restraints 0
_refine_ls_restrained_S_all 1.066
_refine_ls_R_factor_all 0.0367
_refine_ls_R_factor_gt 0.0249
_refine_ls_shift/su_max 0.003
_refine_ls_shift/su_mean 0.000
_refine_ls_structure_factor_coef Fsqd
_refine_ls_weighting_details 'calc w=1/[\s^2^(Fo^2^)+(0.0234P)^2^+4.5501P] where P=(Fo^2^+2Fc^2^)/3'
_refine_ls_weighting_scheme calc
_refine_ls_wR_factor_gt 0.0534
_refine_ls_wR_factor_ref 0.0564
_reflns_number_gt 2815
_reflns_number_total 3444
_reflns_threshold_expression >2sigma(I)
_cod_data_source_file ic049081gsi20041116_113635_3.cif
_cod_data_source_block W2(O2CBut)4+PF6-
_cod_depositor_comments
;
The following automatic conversions were performed:
'_exptl_absorpt_correction_type' value 'None' changed to 'none' according
to '/home/saulius/struct/CIF-dictionaries/cif_core.dic' dictionary named
'cif_core.dic' version 2.4.1 from 2010-06-29.

Automatic conversion script
Id: cif_fix_enum 1527 2010-12-29 10:47:43Z saulius 
;
_cod_original_cell_volume 3000.0(8)
_cod_database_code 4308600

loop_
_symmetry_equiv_pos_as_xyz
'x, y, z'
'-x, y, -z+1/2'
'x+1/2, y+1/2, z'
'-x+1/2, y+1/2, -z+1/2'
'-x, -y, -z'
'x, -y, z-1/2'
'-x+1/2, -y+1/2, -z'
'x+1/2, -y+1/2, z-1/2'

loop_
_atom_site_label
_atom_site_type_symbol
_atom_site_fract_x
_atom_site_fract_y
_atom_site_fract_z
_atom_site_U_iso_or_equiv
_atom_site_adp_type
_atom_site_occupancy
_atom_site_symmetry_multiplicity
_atom_site_calc_flag
_atom_site_refinement_flags
_atom_site_disorder_assembly
_atom_site_disorder_group
W1 W 0.941978(9) 0.050375(16) 0.500030(9) 0.03218(7) Uani 1 1 d . . .
P1 P 0.7500 0.2500 0.5000 0.0331(3) Uani 1 2 d S . .
F1 F 0.7941(2) 0.1104(3) 0.5150(2) 0.0848(11) Uani 1 1 d . . .
F2 F 0.79024(18) 0.2815(3) 0.44091(16) 0.0705(8) Uani 1 1 d . . .
F3 F 0.83702(19) 0.3050(4) 0.56695(17) 0.0828(10) Uani 1 1 d . . .
O1 O 0.97312(16) 0.2127(3) 0.45585(16) 0.0365(6) Uani 1 1 d . . .
O2 O 1.09108(16) 0.1120(3) 0.45590(16) 0.0367(6) Uani 1 1 d . . .
O3 O 0.86444(16) -0.0158(3) 0.38972(15) 0.0363(6) Uani 1 1 d . . .
O4 O 0.98222(15) -0.1165(3) 0.38941(15) 0.0364(6) Uani 1 1 d . . .
C1 C 1.0435(2) 0.2134(4) 0.4442(2) 0.0355(9) Uani 1 1 d . . .
C2 C 1.0729(3) 0.3377(5) 0.4243(3) 0.0534(12) Uani 1 1 d . . .
C3 C 0.9977(4) 0.4217(6) 0.3758(5) 0.103(3) Uani 1 1 d . . .
H3A H 1.0199 0.5004 0.3645 0.154 Uiso 1 1 calc R . .
H3B H 0.9628 0.4408 0.4033 0.154 Uiso 1 1 calc R . .
H3C H 0.9616 0.3782 0.3282 0.154 Uiso 1 1 calc R . .
C4 C 1.1218(5) 0.4041(7) 0.5062(4) 0.097(2) Uani 1 1 d . . .
H4A H 1.1440 0.4865 0.5002 0.145 Uiso 1 1 calc R . .
H4B H 1.1701 0.3507 0.5394 0.145 Uiso 1 1 calc R . .
H4C H 1.0811 0.4153 0.5287 0.145 Uiso 1 1 calc R . .
C5 C 1.1407(4) 0.3195(6) 0.3930(4) 0.085(2) Uani 1 1 d . . .
H5A H 1.1576 0.4020 0.3812 0.128 Uiso 1 1 calc R . .
H5B H 1.1158 0.2681 0.3468 0.128 Uiso 1 1 calc R . .
H5C H 1.1917 0.2768 0.4312 0.128 Uiso 1 1 calc R . .
C6 C 0.9000(2) -0.0863(4) 0.3556(2) 0.0347(9) Uani 1 1 d . . .
C7 C 0.8458(2) -0.1306(4) 0.2737(2) 0.0391(10) Uani 1 1 d . . .
C8 C 0.8601(4) -0.0313(6) 0.2217(3) 0.0787(18) Uani 1 1 d . . .
H8A H 0.8267 -0.0553 0.1684 0.118 Uiso 1 1 calc R . .
H8B H 0.9218 -0.0276 0.2335 0.118 Uiso 1 1 calc R . .
H8C H 0.8409 0.0517 0.2305 0.118 Uiso 1 1 calc R . .
C9 C 0.7483(3) -0.1393(7) 0.2564(3) 0.0816(19) Uani 1 1 d . . .
H9A H 0.7148 -0.1678 0.2040 0.122 Uiso 1 1 calc R . .
H9B H 0.7276 -0.0560 0.2630 0.122 Uiso 1 1 calc R . .
H9C H 0.7411 -0.1996 0.2914 0.122 Uiso 1 1 calc R . .
C10 C 0.8779(4) -0.2616(5) 0.2612(3) 0.0722(16) Uani 1 1 d . . .
H10A H 0.8429 -0.2892 0.2087 0.108 Uiso 1 1 calc R . .
H10B H 0.8722 -0.3229 0.2964 0.108 Uiso 1 1 calc R . .
H10C H 0.9388 -0.2556 0.2704 0.108 Uiso 1 1 calc R . .

loop_
_atom_site_aniso_label
_atom_site_aniso_U_11
_atom_site_aniso_U_22
_atom_site_aniso_U_33
_atom_site_aniso_U_23
_atom_site_aniso_U_13
_atom_site_aniso_U_12
W1 0.02314(9) 0.03794(11) 0.03780(10) -0.00497(7) 0.01538(7) 0.00511(7)
P1 0.0274(6) 0.0369(8) 0.0391(8) 0.0043(7) 0.0181(6) 0.0073(6)
F1 0.080(2) 0.0493(18) 0.150(3) 0.025(2) 0.073(2) 0.0280(16)
F2 0.0668(17) 0.102(2) 0.0620(18) 0.0097(17) 0.0458(15) -0.0037(17)
F3 0.0595(17) 0.116(3) 0.0554(18) 0.0036(18) 0.0082(14) -0.0309(18)
O1 0.0274(13) 0.0371(16) 0.0478(16) -0.0019(13) 0.0187(12) 0.0071(11)
O2 0.0280(13) 0.0402(17) 0.0478(16) -0.0009(13) 0.0220(12) 0.0070(12)
O3 0.0272(13) 0.0414(17) 0.0411(16) -0.0062(13) 0.0155(12) 0.0040(12)
O4 0.0272(13) 0.0434(17) 0.0400(15) -0.0096(13) 0.0158(11) 0.0059(12)
C1 0.0322(19) 0.038(2) 0.035(2) -0.0024(18) 0.0139(17) 0.0030(18)
C2 0.042(2) 0.044(3) 0.082(4) 0.005(3) 0.034(2) 0.007(2)
C3 0.078(4) 0.091(5) 0.160(7) 0.073(5) 0.071(5) 0.040(4)
C4 0.101(5) 0.082(5) 0.116(6) -0.033(4) 0.055(4) -0.036(4)
C5 0.079(4) 0.081(4) 0.130(6) 0.040(4) 0.078(4) 0.023(3)
C6 0.031(2) 0.038(2) 0.040(2) -0.0024(18) 0.0193(17) 0.0004(17)
C7 0.0313(19) 0.047(3) 0.038(2) -0.008(2) 0.0148(17) -0.0007(18)
C8 0.101(5) 0.082(5) 0.048(3) 0.001(3) 0.028(3) -0.021(3)
C9 0.039(2) 0.137(6) 0.065(3) -0.038(4) 0.018(2) -0.009(3)
C10 0.078(4) 0.063(4) 0.056(3) -0.018(3) 0.011(3) 0.015(3)

loop_
_atom_type_symbol
_atom_type_description
_atom_type_scat_dispersion_real
_atom_type_scat_dispersion_imag
_atom_type_scat_source
C C 0.0033 0.0016 'International Tables Vol C Tables 4.2.6.8 and 6.1.1.4'
H H 0.0000 0.0000 'International Tables Vol C Tables 4.2.6.8 and 6.1.1.4'
F F 0.0171 0.0103 'International Tables Vol C Tables 4.2.6.8 and 6.1.1.4'
O O 0.0106 0.0060 'International Tables Vol C Tables 4.2.6.8 and 6.1.1.4'
P P 0.1023 0.0942 'International Tables Vol C Tables 4.2.6.8 and 6.1.1.4'
W W -0.8490 6.8722 'International Tables Vol C Tables 4.2.6.8 and 6.1.1.4'

loop_
_geom_angle_atom_site_label_1
_geom_angle_atom_site_label_2
_geom_angle_atom_site_label_3
_geom_angle
_geom_angle_site_symmetry_1
_geom_angle_site_symmetry_3
_geom_angle_publ_flag
O1 W1 O4 89.70(11) . 5_756 ?
O1 W1 O3 90.72(11) . . ?
O4 W1 O3 179.13(9) 5_756 . ?
O1 W1 O2 179.21(9) . 5_756 ?
O4 W1 O2 90.50(11) 5_756 5_756 ?
O3 W1 O2 89.07(11) . 5_756 ?
O1 W1 W1 90.44(7) . 5_756 ?
O4 W1 W1 90.30(7) 5_756 5_756 ?
O3 W1 W1 90.46(7) . 5_756 ?
O2 W1 W1 90.33(7) 5_756 5_756 ?
F3 P1 F3 180.000(1) 7_656 . ?
F3 P1 F2 91.49(15) 7_656 . ?
F3 P1 F2 88.51(15) . . ?
F3 P1 F2 88.51(15) 7_656 7_656 ?
F3 P1 F2 91.49(15) . 7_656 ?
F2 P1 F2 180.000(1) . 7_656 ?
F3 P1 F1 90.7(2) 7_656 . ?
F3 P1 F1 89.3(2) . . ?
F2 P1 F1 90.49(16) . . ?
F2 P1 F1 89.51(17) 7_656 . ?
F3 P1 F1 89.3(2) 7_656 7_656 ?
F3 P1 F1 90.7(2) . 7_656 ?
F2 P1 F1 89.51(17) . 7_656 ?
F2 P1 F1 90.49(16) 7_656 7_656 ?
F1 P1 F1 180.0(3) . 7_656 ?
C1 O1 W1 119.3(2) . . ?
C1 O2 W1 119.0(2) . 5_756 ?
C6 O3 W1 118.9(2) . . ?
C6 O4 W1 119.2(2) . 5_756 ?
O2 C1 O1 120.8(4) . . ?
O2 C1 C2 120.5(3) . . ?
O1 C1 C2 118.4(3) . . ?
C3 C2 C1 112.6(4) . . ?
C3 C2 C5 114.1(5) . . ?
C1 C2 C5 112.5(4) . . ?
C3 C2 C4 107.5(5) . . ?
C1 C2 C4 102.3(4) . . ?
C5 C2 C4 106.9(5) . . ?
O4 C6 O3 121.1(3) . . ?
O4 C6 C7 119.0(3) . . ?
O3 C6 C7 119.9(3) . . ?
C6 C7 C8 106.2(4) . . ?
C6 C7 C10 110.0(3) . . ?
C8 C7 C10 109.7(4) . . ?
C6 C7 C9 110.7(3) . . ?
C8 C7 C9 110.9(4) . . ?
C10 C7 C9 109.4(4) . . ?

loop_
_geom_bond_atom_site_label_1
_geom_bond_atom_site_label_2
_geom_bond_distance
_geom_bond_site_symmetry_2
_geom_bond_publ_flag
W1 O1 2.051(3) . ?
W1 O4 2.057(3) 5_756 ?
W1 O3 2.059(3) . ?
W1 O2 2.064(3) 5_756 ?
W1 W1 2.2094(3) 5_756 ?
P1 F3 1.574(3) 7_656 ?
P1 F3 1.574(3) . ?
P1 F2 1.580(2) . ?
P1 F2 1.580(2) 7_656 ?
P1 F1 1.595(3) . ?
P1 F1 1.595(3) 7_656 ?
O1 C1 1.292(4) . ?
O2 C1 1.280(5) . ?
O2 W1 2.064(3) 5_756 ?
O3 C6 1.286(4) . ?
O4 C6 1.283(4) . ?
O4 W1 2.057(2) 5_756 ?
C1 C2 1.488(6) . ?
C2 C3 1.483(7) . ?
C2 C5 1.507(6) . ?
C2 C4 1.577(8) . ?
C6 C7 1.502(5) . ?
C7 C8 1.521(7) . ?
C7 C10 1.520(6) . ?
C7 C9 1.524(6) . ?
